data_7063291
loop_
_publ_author_name
'El Bakri, Youness'
'Siddique, Sabir Ali'
'Mohamed, Shaaban K.'
'Sarfraz, Muhammad'
'Abuelizz, Hatem A.'
'Al-Salahi, Rashad'
'Mague, Joel T.'
'Ahmed, Eman A.'

_publ_section_title
;
 Synthesis, investigation of the crystal structure, DFT calculations, and
 in silico medicinal potential of hydrazono- and aminomethylene
 substituted pyrazolidine-3,5-diones as potential anticancer scaffolds
;
_journal_issue 28
_journal_name_full 'New Journal of Chemistry'
_journal_page_first 12591
_journal_page_last 12608
_journal_paper_doi 10.1039/D4NJ01839G
_journal_volume 48
_journal_year 2024
_chemical_formula_moiety 'C15 H12 N4 O2'
_chemical_formula_sum 'C15 H12 N4 O2'
_chemical_formula_weight 280.29
_chemical_name_systematic (<i>E</i>)-1-phenyl-4-((pyridin-2-ylamino)methylene)pyrazolidine-3,5-dione
_space_group_crystal_system triclinic
_space_group_IT_number 2
_space_group_name_Hall '-P 1'
_space_group_name_H-M_alt 'P -1'
_atom_sites_solution_hydrogens mixed
_atom_sites_solution_primary dual
_atom_sites_solution_secondary difmap
_audit_creation_method SHELXL-2019/1
_audit_update_record
;
2024-04-20 deposited with the CCDC.	2024-06-13 downloaded from the CCDC.
;
_cell_angle_alpha 102.548(4)
_cell_angle_beta 94.531(4)
_cell_angle_gamma 95.302(4)
_cell_formula_units_Z 4
_cell_length_a 6.1973(8)
_cell_length_b 10.2465(13)
_cell_length_c 20.461(3)
_cell_measurement_reflns_used 8011
_cell_measurement_temperature 125(2)
_cell_measurement_theta_max 28.208
_cell_measurement_theta_min 2.490
_cell_volume 1256.2(3)
_computing_cell_refinement '<i>SAINT</i> (Bruker, 2021)'
_computing_data_collection '<i>APEX4</i> (Bruker, 2021)'
_computing_data_reduction '<i>SAINT</i> (Bruker, 2021)'
_computing_molecular_graphics '<i>DIAMOND</i> (Brandenburg & Putz, 2012)'
_computing_publication_material '<i>SHELXTL</i> (Bruker, 2021)'
_computing_structure_refinement '<i>SHELXL-2018/1</i> (Sheldrick, 2015<i>b</i>)'
_computing_structure_solution '<i>SHELXT</i> (Sheldrick, 2015<i>a</i>)'
_diffrn_ambient_temperature 125(2)
_diffrn_detector_area_resol_mean 7.3910
_diffrn_measured_fraction_theta_full 0.890
_diffrn_measured_fraction_theta_max 0.834
_diffrn_measurement_device 'Bruker D8 QUEST PHOTON 3 diffractometer'
_diffrn_measurement_device_type 'Bruker D8 QUEST PHOTON 3 diffractometer'
_diffrn_measurement_method '\f and \w scans'
_diffrn_radiation_monochromator graphite
_diffrn_radiation_type MoK\a
_diffrn_radiation_wavelength 0.71073
_diffrn_reflns_av_unetI/netI 0.0659
_diffrn_reflns_Laue_measured_fraction_full 0.890
_diffrn_reflns_Laue_measured_fraction_max 0.834
_diffrn_reflns_limit_h_max 8
_diffrn_reflns_limit_h_min -8
_diffrn_reflns_limit_k_max 13
_diffrn_reflns_limit_k_min -13
_diffrn_reflns_limit_l_max 27
_diffrn_reflns_limit_l_min 0
_diffrn_reflns_number 6336
_diffrn_reflns_point_group_measured_fraction_full 0.890
_diffrn_reflns_point_group_measured_fraction_max 0.834
_diffrn_reflns_theta_full 25.750
_diffrn_reflns_theta_max 28.512
_diffrn_reflns_theta_min 2.049
_diffrn_source 'fine-focus sealed tube'
_diffrn_source_current 30.0
_diffrn_source_power 1.50
_diffrn_source_voltage 50
_exptl_absorpt_coefficient_mu 0.103
_exptl_absorpt_correction_T_max 0.99
_exptl_absorpt_correction_T_min 0.97
_exptl_absorpt_correction_type multi-scan
_exptl_absorpt_process_details '<i>TWINABS</i> (Sheldrick, 2009)'
_exptl_crystal_colour yellow
_exptl_crystal_density_diffrn 1.482
_exptl_crystal_density_method 'not measured'
_exptl_crystal_description plate
_exptl_crystal_F_000 584
_exptl_crystal_size_max 0.270
_exptl_crystal_size_mid 0.187
_exptl_crystal_size_min 0.058
_exptl_transmission_factor_max 0.942
_exptl_transmission_factor_min 0.831
_refine_diff_density_max 0.356
_refine_diff_density_min -0.355
_refine_diff_density_rms 0.081
_refine_ls_extinction_method none
_refine_ls_goodness_of_fit_ref 1.090
_refine_ls_hydrogen_treatment mixed
_refine_ls_matrix_type full
_refine_ls_number_parameters 392
_refine_ls_number_reflns 6336
_refine_ls_number_restraints 4
_refine_ls_restrained_S_all 1.089
_refine_ls_R_factor_all 0.1116
_refine_ls_R_factor_gt 0.0856
_refine_ls_shift/su_max 0.000
_refine_ls_shift/su_mean 0.000
_refine_ls_structure_factor_coef Fsqd
_refine_ls_weighting_details 'w=1/[\s^2^(Fo^2^)+(0.0577P)^2^+4.9083P] where P=(Fo^2^+2Fc^2^)/3'
_refine_ls_weighting_scheme calc
_refine_ls_wR_factor_gt 0.2151
_refine_ls_wR_factor_ref 0.2266
_reflns_Friedel_coverage 0.000
_reflns_number_gt 4661
_reflns_number_total 6336
_reflns_threshold_expression 'I > 2\s(I)'
_cod_data_source_file d4nj01839g2.cif
_cod_data_source_block jtm1543_5
_cod_depositor_comments 'Adding full bibliography for 7063290--7063291.cif.'
_cod_original_cell_volume 1256.3(3)
_cod_database_code 7063291
_shelx_shelxl_version_number 2019/1
_shelx_space_group_comment
;
The symmetry employed for this shelxl refinement is uniquely defined
by the following loop, which should always be used as a source of
symmetry information in preference to the above space-group names.
They are only intended as comments.
;
_shelx_estimated_absorpt_t_min 0.973
_shelx_estimated_absorpt_t_max 0.994
_iucr_geom_hbonds_special_details
;
Cg3 and Cg5 are the centroids, respectively, of the C1...C6 and the 
C26...C30/N8 rings.
;

loop_
_space_group_symop_operation_xyz
'x, y, z'
'-x, -y, -z'

loop_
_atom_site_label
_atom_site_type_symbol
_atom_site_fract_x
_atom_site_fract_y
_atom_site_fract_z
_atom_site_U_iso_or_equiv
_atom_site_adp_type
_atom_site_occupancy
_atom_site_site_symmetry_order
_atom_site_calc_flag
_atom_site_refinement_flags_posn
_atom_site_refinement_flags_adp
_atom_site_refinement_flags_occupancy
_atom_site_disorder_assembly
_atom_site_disorder_group
O1 O -0.3104(6) 0.3211(4) -0.0369(2) 0.0264(9) Uani 1 1 d . . . . .
O2 O 0.2984(6) 0.1606(4) 0.0605(2) 0.0279(10) Uani 1 1 d . . . . .
N1 N -0.0756(7) 0.1339(5) 0.0653(2) 0.0217(10) Uani 1 1 d . . . . .
N2 N -0.2569(7) 0.1740(5) 0.0325(2) 0.0216(10) Uani 1 1 d D . . . .
H2 H -0.394(4) 0.172(6) 0.045(3) 0.032 Uiso 1 1 d D U . . .
N3 N 0.0860(7) 0.4102(5) -0.0762(2) 0.0220(10) Uani 1 1 d D . . . .
H3 H -0.062(2) 0.398(6) -0.076(3) 0.033 Uiso 1 1 d D U . . .
N4 N 0.0556(8) 0.5448(5) -0.1508(2) 0.0245(11) Uani 1 1 d . . . . .
C1 C -0.1061(9) 0.0412(5) 0.1066(3) 0.0191(11) Uani 1 1 d . . . . .
C2 C 0.0744(9) 0.0087(6) 0.1431(3) 0.0233(12) Uani 1 1 d . . . . .
H2A H 0.217444 0.047867 0.140260 0.028 Uiso 1 1 calc R U . . .
C3 C 0.0385(9) -0.0826(6) 0.1838(3) 0.0261(13) Uani 1 1 d . . . . .
H3A H 0.159466 -0.107463 0.208008 0.031 Uiso 1 1 calc R U . . .
C4 C -0.1676(9) -0.1373(6) 0.1897(3) 0.0252(13) Uani 1 1 d . . . . .
H4 H -0.187915 -0.196668 0.219098 0.030 Uiso 1 1 calc R U . . .
C5 C -0.3459(9) -0.1068(6) 0.1533(3) 0.0257(13) Uani 1 1 d . . . . .
H5 H -0.488178 -0.146405 0.156585 0.031 Uiso 1 1 calc R U . . .
C6 C -0.3147(9) -0.0173(6) 0.1116(3) 0.0239(12) Uani 1 1 d . . . . .
H6A H -0.436562 0.004106 0.086426 0.029 Uiso 1 1 calc R U . . .
C7 C -0.1875(9) 0.2607(5) -0.0051(3) 0.0210(12) Uani 1 1 d . . . . .
C8 C 0.0468(8) 0.2670(5) -0.0018(3) 0.0206(12) Uani 1 1 d . . . . .
C9 C 0.1156(10) 0.1860(6) 0.0434(3) 0.0244(12) Uani 1 1 d . . . . .
C10 C 0.1742(9) 0.3384(5) -0.0360(3) 0.0199(11) Uani 1 1 d . . . . .
H10 H 0.327705 0.337271 -0.031127 0.024 Uiso 1 1 calc R U . . .
C11 C 0.1944(9) 0.4842(5) -0.1167(3) 0.0204(11) Uani 1 1 d . . . . .
C12 C 0.4177(9) 0.4909(6) -0.1216(3) 0.0251(13) Uani 1 1 d . . . . .
H12 H 0.508959 0.445190 -0.096873 0.030 Uiso 1 1 calc R U . . .
C13 C 0.5024(10) 0.5674(6) -0.1643(3) 0.0298(14) Uani 1 1 d . . . . .
H13 H 0.654176 0.575976 -0.168806 0.036 Uiso 1 1 calc R U . . .
C14 C 0.3632(10) 0.6304(6) -0.1999(3) 0.0307(14) Uani 1 1 d . . . . .
H14 H 0.416222 0.682555 -0.229633 0.037 Uiso 1 1 calc R U . . .
C15 C 0.1443(10) 0.6155(6) -0.1912(3) 0.0290(13) Uani 1 1 d . . . . .
H15 H 0.049594 0.659169 -0.216024 0.035 Uiso 1 1 calc R U . . .
O3 O 0.7958(7) 0.6586(4) 0.4633(2) 0.0298(10) Uani 1 1 d . . . . .
O4 O 0.2507(7) 0.9088(4) 0.5613(2) 0.0327(11) Uani 1 1 d . . . . .
N5 N 0.6284(7) 0.9346(5) 0.5683(2) 0.0247(11) Uani 1 1 d . . . . .
N6 N 0.7891(8) 0.8652(5) 0.5355(3) 0.0242(11) Uani 1 1 d D . . . .
H6 H 0.932(3) 0.898(6) 0.545(3) 0.036 Uiso 1 1 d D U . . .
N7 N 0.3712(8) 0.5346(5) 0.4240(3) 0.0280(11) Uani 1 1 d D . . . .
H7 H 0.506(5) 0.511(6) 0.415(3) 0.042 Uiso 1 1 d D U . . .
N8 N 0.3441(8) 0.3296(5) 0.3502(3) 0.0288(12) Uani 1 1 d . . . . .
C16 C 0.6869(10) 1.0608(6) 0.6128(3) 0.0249(13) Uani 1 1 d . . . . .
C17 C 0.5393(10) 1.1204(7) 0.6547(3) 0.0324(15) Uani 1 1 d . . . . .
H17 H 0.397189 1.075873 0.653582 0.039 Uiso 1 1 calc R U . . .
C18 C 0.5999(10) 1.2438(6) 0.6976(3) 0.0324(15) Uani 1 1 d . . . . .
H18 H 0.497753 1.283793 0.725748 0.039 Uiso 1 1 calc R U . . .
C19 C 0.8054(10) 1.3113(6) 0.7009(3) 0.0302(14) Uani 1 1 d . . . . .
H19 H 0.845203 1.396091 0.731255 0.036 Uiso 1 1 calc R U . . .
C20 C 0.9523(10) 1.2532(6) 0.6591(3) 0.0305(14) Uani 1 1 d . . . . .
H20 H 1.094109 1.298445 0.660580 0.037 Uiso 1 1 calc R U . . .
C21 C 0.8934(10) 1.1292(6) 0.6152(3) 0.0256(13) Uani 1 1 d . . . . .
H21 H 0.994875 1.090370 0.586501 0.031 Uiso 1 1 calc R U . . .
C22 C 0.6954(10) 0.7462(6) 0.4956(3) 0.0254(13) Uani 1 1 d . . . . .
C23 C 0.4638(9) 0.7444(6) 0.4982(3) 0.0239(12) Uani 1 1 d . . . . .
C24 C 0.4233(9) 0.8658(6) 0.5446(3) 0.0259(13) Uani 1 1 d . . . . .
C25 C 0.3102(10) 0.6418(6) 0.4646(3) 0.0266(13) Uani 1 1 d . . . . .
H25 H 0.160433 0.647372 0.470298 0.032 Uiso 1 1 calc R U . . .
C26 C 0.2360(9) 0.4220(6) 0.3862(3) 0.0239(13) Uani 1 1 d . . . . .
C27 C 0.0114(10) 0.4075(6) 0.3881(3) 0.0271(13) Uani 1 1 d . . . . .
H27 H -0.059225 0.475870 0.414463 0.033 Uiso 1 1 calc R U . . .
C28 C -0.1060(11) 0.2903(6) 0.3502(3) 0.0315(14) Uani 1 1 d . . . . .
H28 H -0.259790 0.277357 0.350101 0.038 Uiso 1 1 calc R U . . .
C29 C 0.0013(10) 0.1914(6) 0.3124(3) 0.0300(14) Uani 1 1 d . . . . .
H29 H -0.075797 0.109755 0.286468 0.036 Uiso 1 1 calc R U . . .
C30 C 0.2263(10) 0.2171(6) 0.3140(3) 0.0317(14) Uani 1 1 d . . . . .
H30 H 0.301134 0.150722 0.287936 0.038 Uiso 1 1 calc R U . . .

loop_
_atom_site_aniso_label
_atom_site_aniso_U_11
_atom_site_aniso_U_22
_atom_site_aniso_U_33
_atom_site_aniso_U_23
_atom_site_aniso_U_13
_atom_site_aniso_U_12
O1 0.013(2) 0.028(2) 0.042(2) 0.0155(19) 0.0035(17) 0.0072(17)
O2 0.011(2) 0.026(2) 0.051(3) 0.017(2) 0.0020(18) 0.0068(17)
N1 0.013(2) 0.018(2) 0.039(3) 0.014(2) 0.002(2) 0.0078(19)
N2 0.007(2) 0.025(3) 0.037(3) 0.016(2) 0.0017(19) 0.0039(19)
N3 0.013(2) 0.020(2) 0.037(3) 0.012(2) 0.006(2) 0.0072(19)
N4 0.016(2) 0.026(3) 0.035(3) 0.012(2) 0.003(2) 0.008(2)
C1 0.020(3) 0.011(2) 0.029(3) 0.007(2) 0.004(2) 0.005(2)
C2 0.010(3) 0.022(3) 0.039(3) 0.010(2) 0.004(2) 0.002(2)
C3 0.015(3) 0.024(3) 0.043(4) 0.014(3) 0.001(2) 0.008(2)
C4 0.021(3) 0.022(3) 0.036(3) 0.011(3) 0.003(2) 0.007(2)
C5 0.011(3) 0.021(3) 0.048(4) 0.013(3) 0.005(2) 0.001(2)
C6 0.014(3) 0.020(3) 0.040(3) 0.008(2) 0.004(2) 0.004(2)
C7 0.017(3) 0.017(3) 0.031(3) 0.005(2) 0.004(2) 0.009(2)
C8 0.009(3) 0.020(3) 0.032(3) 0.005(2) -0.002(2) 0.004(2)
C9 0.026(3) 0.017(3) 0.031(3) 0.004(2) 0.003(2) 0.009(2)
C10 0.012(3) 0.017(3) 0.032(3) 0.005(2) 0.004(2) 0.006(2)
C11 0.019(3) 0.015(3) 0.028(3) 0.008(2) 0.003(2) 0.001(2)
C12 0.013(3) 0.023(3) 0.043(3) 0.014(3) 0.006(2) 0.009(2)
C13 0.020(3) 0.025(3) 0.050(4) 0.017(3) 0.010(3) 0.008(2)
C14 0.025(3) 0.027(3) 0.047(4) 0.021(3) 0.007(3) 0.004(3)
C15 0.026(3) 0.027(3) 0.037(3) 0.012(3) 0.001(3) 0.006(3)
O3 0.017(2) 0.025(2) 0.046(3) 0.004(2) 0.0043(19) 0.0029(18)
O4 0.017(2) 0.032(3) 0.049(3) 0.005(2) 0.0066(19) 0.0088(19)
N5 0.011(2) 0.025(3) 0.038(3) 0.005(2) 0.0045(19) 0.004(2)
N6 0.014(2) 0.022(3) 0.036(3) 0.003(2) 0.006(2) 0.005(2)
N7 0.024(3) 0.025(3) 0.033(3) 0.002(2) 0.003(2) 0.006(2)
N8 0.021(3) 0.029(3) 0.036(3) 0.005(2) 0.003(2) 0.005(2)
C16 0.021(3) 0.023(3) 0.031(3) 0.008(2) 0.000(2) 0.001(2)
C17 0.020(3) 0.036(4) 0.040(4) 0.007(3) 0.004(3) 0.002(3)
C18 0.028(3) 0.030(3) 0.036(4) 0.002(3) 0.003(3) 0.004(3)
C19 0.024(3) 0.024(3) 0.041(4) 0.005(3) -0.001(3) 0.004(3)
C20 0.027(3) 0.026(3) 0.040(4) 0.013(3) 0.000(3) 0.004(3)
C21 0.019(3) 0.025(3) 0.035(3) 0.012(3) 0.004(2) 0.003(2)
C22 0.019(3) 0.028(3) 0.031(3) 0.009(3) 0.001(2) 0.006(2)
C23 0.019(3) 0.025(3) 0.030(3) 0.009(2) 0.002(2) 0.005(2)
C24 0.015(3) 0.024(3) 0.041(3) 0.011(3) 0.002(2) 0.003(2)
C25 0.025(3) 0.026(3) 0.031(3) 0.010(3) 0.004(2) 0.007(3)
C26 0.020(3) 0.021(3) 0.032(3) 0.009(2) -0.001(2) 0.004(2)
C27 0.023(3) 0.027(3) 0.033(3) 0.007(3) 0.002(2) 0.008(2)
C28 0.029(3) 0.034(4) 0.030(3) 0.005(3) 0.004(3) 0.003(3)
C29 0.028(3) 0.025(3) 0.034(3) 0.004(3) 0.003(3) -0.005(3)
C30 0.028(3) 0.027(3) 0.039(4) 0.004(3) 0.002(3) 0.007(3)

loop_
_atom_type_symbol
_atom_type_description
_atom_type_scat_dispersion_real
_atom_type_scat_dispersion_imag
_atom_type_scat_source
C C 0.0033 0.0016 'International Tables Vol C Tables 4.2.6.8 and 6.1.1.4'
H H 0.0000 0.0000 'International Tables Vol C Tables 4.2.6.8 and 6.1.1.4'
N N 0.0061 0.0033 'International Tables Vol C Tables 4.2.6.8 and 6.1.1.4'
O O 0.0106 0.0060 'International Tables Vol C Tables 4.2.6.8 and 6.1.1.4'

loop_
_geom_angle_atom_site_label_1
_geom_angle_atom_site_label_2
_geom_angle_atom_site_label_3
_geom_angle
_geom_angle_site_symmetry_1
_geom_angle_site_symmetry_3
_geom_angle_publ_flag
C9 N1 N2 109.6(4) . . ?
C9 N1 C1 130.1(5) . . ?
N2 N1 C1 119.9(4) . . ?
C7 N2 N1 109.2(4) . . ?
C7 N2 H2 121(4) . . ?
N1 N2 H2 126(4) . . ?
C10 N3 C11 127.4(5) . . ?
C10 N3 H3 108(4) . . ?
C11 N3 H3 125(4) . . ?
C15 N4 C11 115.7(5) . . ?
C6 C1 C2 119.9(5) . . ?
C6 C1 N1 120.4(5) . . ?
C2 C1 N1 119.7(5) . . ?
C3 C2 C1 118.2(5) . . ?
C3 C2 H2A 120.9 . . ?
C1 C2 H2A 120.9 . . ?
C4 C3 C2 121.5(5) . . ?
C4 C3 H3A 119.3 . . ?
C2 C3 H3A 119.3 . . ?
C3 C4 C5 120.5(5) . . ?
C3 C4 H4 119.8 . . ?
C5 C4 H4 119.8 . . ?
C4 C5 C6 119.3(5) . . ?
C4 C5 H5 120.4 . . ?
C6 C5 H5 120.4 . . ?
C5 C6 C1 120.6(5) . . ?
C5 C6 H6A 119.7 . . ?
C1 C6 H6A 119.7 . . ?
O1 C7 N2 124.5(5) . . ?
O1 C7 C8 127.9(5) . . ?
N2 C7 C8 107.6(5) . . ?
C10 C8 C9 127.6(5) . . ?
C10 C8 C7 124.7(5) . . ?
C9 C8 C7 107.6(5) . . ?
O2 C9 N1 124.0(5) . . ?
O2 C9 C8 130.4(6) . . ?
N1 C9 C8 105.6(5) . . ?
N3 C10 C8 120.8(5) . . ?
N3 C10 H10 119.6 . . ?
C8 C10 H10 119.6 . . ?
N4 C11 C12 124.4(5) . . ?
N4 C11 N3 111.7(5) . . ?
C12 C11 N3 123.8(5) . . ?
C11 C12 C13 117.4(5) . . ?
C11 C12 H12 121.3 . . ?
C13 C12 H12 121.3 . . ?
C14 C13 C12 119.2(6) . . ?
C14 C13 H13 120.4 . . ?
C12 C13 H13 120.4 . . ?
C13 C14 C15 118.0(6) . . ?
C13 C14 H14 121.0 . . ?
C15 C14 H14 121.0 . . ?
N4 C15 C14 125.1(6) . . ?
N4 C15 H15 117.4 . . ?
C14 C15 H15 117.4 . . ?
C24 N5 N6 109.8(5) . . ?
C24 N5 C16 129.9(5) . . ?
N6 N5 C16 120.0(5) . . ?
C22 N6 N5 109.6(5) . . ?
C22 N6 H6 130(4) . . ?
N5 N6 H6 120(4) . . ?
C25 N7 C26 127.1(5) . . ?
C25 N7 H7 131(4) . . ?
C26 N7 H7 102(4) . . ?
C26 N8 C30 117.1(5) . . ?
C21 C16 C17 118.7(6) . . ?
C21 C16 N5 120.4(5) . . ?
C17 C16 N5 120.9(5) . . ?
C18 C17 C16 119.8(6) . . ?
C18 C17 H17 120.1 . . ?
C16 C17 H17 120.1 . . ?
C17 C18 C19 121.7(6) . . ?
C17 C18 H18 119.1 . . ?
C19 C18 H18 119.1 . . ?
C18 C19 C20 118.8(6) . . ?
C18 C19 H19 120.6 . . ?
C20 C19 H19 120.6 . . ?
C19 C20 C21 120.2(6) . . ?
C19 C20 H20 119.9 . . ?
C21 C20 H20 119.9 . . ?
C20 C21 C16 120.7(6) . . ?
C20 C21 H21 119.7 . . ?
C16 C21 H21 119.7 . . ?
O3 C22 N6 125.0(5) . . ?
O3 C22 C23 128.0(6) . . ?
N6 C22 C23 106.9(5) . . ?
C25 C23 C22 125.4(6) . . ?
C25 C23 C24 126.3(6) . . ?
C22 C23 C24 108.2(5) . . ?
O4 C24 N5 123.7(6) . . ?
O4 C24 C23 131.1(6) . . ?
N5 C24 C23 105.2(5) . . ?
N7 C25 C23 119.9(6) . . ?
N7 C25 H25 120.0 . . ?
C23 C25 H25 120.0 . . ?
N8 C26 C27 123.8(6) . . ?
N8 C26 N7 113.6(5) . . ?
C27 C26 N7 122.6(5) . . ?
C28 C27 C26 117.8(6) . . ?
C28 C27 H27 121.1 . . ?
C26 C27 H27 121.1 . . ?
C27 C28 C29 120.0(6) . . ?
C27 C28 H28 120.0 . . ?
C29 C28 H28 120.0 . . ?
C28 C29 C30 117.2(6) . . ?
C28 C29 H29 121.4 . . ?
C30 C29 H29 121.4 . . ?
N8 C30 C29 124.1(6) . . ?
N8 C30 H30 117.9 . . ?
C29 C30 H30 117.9 . . ?

loop_
_geom_bond_atom_site_label_1
_geom_bond_atom_site_label_2
_geom_bond_distance
_geom_bond_site_symmetry_2
_geom_bond_publ_flag
O1 C7 1.252(6) . ?
O2 C9 1.227(7) . ?
N1 C9 1.401(7) . ?
N1 N2 1.403(6) . ?
N1 C1 1.411(7) . ?
N2 C7 1.358(7) . ?
N2 H2 0.911(11) . ?
N3 C10 1.336(7) . ?
N3 C11 1.406(7) . ?
N3 H3 0.913(11) . ?
N4 C15 1.331(7) . ?
N4 C11 1.343(7) . ?
C1 C6 1.395(8) . ?
C1 C2 1.403(7) . ?
C2 C3 1.396(8) . ?
C2 H2A 0.9500 . ?
C3 C4 1.371(8) . ?
C3 H3A 0.9500 . ?
C4 C5 1.383(8) . ?
C4 H4 0.9500 . ?
C5 C6 1.391(8) . ?
C5 H5 0.9500 . ?
C6 H6A 0.9500 . ?
C7 C8 1.443(7) . ?
C8 C10 1.360(7) . ?
C8 C9 1.436(8) . ?
C10 H10 0.9500 . ?
C11 C12 1.392(7) . ?
C12 C13 1.396(8) . ?
C12 H12 0.9500 . ?
C13 C14 1.379(8) . ?
C13 H13 0.9500 . ?
C14 C15 1.381(8) . ?
C14 H14 0.9500 . ?
C15 H15 0.9500 . ?
O3 C22 1.241(7) . ?
O4 C24 1.239(7) . ?
N5 C24 1.391(7) . ?
N5 N6 1.406(6) . ?
N5 C16 1.408(7) . ?
N6 C22 1.361(7) . ?
N6 H6 0.909(11) . ?
N7 C25 1.330(7) . ?
N7 C26 1.401(7) . ?
N7 H7 0.913(11) . ?
N8 C26 1.334(7) . ?
N8 C30 1.342(8) . ?
C16 C21 1.393(8) . ?
C16 C17 1.394(8) . ?
C17 C18 1.374(8) . ?
C17 H17 0.9500 . ?
C18 C19 1.382(9) . ?
C18 H18 0.9500 . ?
C19 C20 1.384(8) . ?
C19 H19 0.9500 . ?
C20 C21 1.386(8) . ?
C20 H20 0.9500 . ?
C21 H21 0.9500 . ?
C22 C23 1.439(8) . ?
C23 C25 1.372(8) . ?
C23 C24 1.446(8) . ?
C25 H25 0.9500 . ?
C26 C27 1.391(8) . ?
C27 C28 1.385(8) . ?
C27 H27 0.9500 . ?
C28 C29 1.390(8) . ?
C28 H28 0.9500 . ?
C29 C30 1.391(8) . ?
C29 H29 0.9500 . ?
C30 H30 0.9500 . ?

loop_
_geom_hbond_atom_site_label_D
_geom_hbond_atom_site_label_H
_geom_hbond_atom_site_label_A
_geom_hbond_distance_DH
_geom_hbond_distance_HA
_geom_hbond_distance_DA
_geom_hbond_angle_DHA
_geom_hbond_site_symmetry_A
_geom_hbond_publ_flag
N2 H2 O2 0.911(11) 1.950(15) 2.856(6) 172(6) 1_455 yes
N3 H3 O1 0.913(11) 1.97(4) 2.781(6) 148(6) . yes
C2 H2A O2 0.95 2.26 2.885(7) 123 . yes
C6 H6A O2 0.95 2.50 3.377(7) 153 1_455 yes
C10 H10 O1 0.95 2.27 3.216(7) 171 1_655 yes
C12 H12 O1 0.95 2.26 3.204(7) 173 1_655 yes
C13 H13 N4 0.95 2.55 3.451(8) 159 1_655 y
C15 H15 Cg5 0.95 2.95 3.782(7) 147 2_565 y
N6 H6 O4 0.909(11) 1.97(2) 2.843(6) 162(6) 1_655 yes
N7 H7 O3 0.913(11) 2.24(6) 2.791(6) 118(5) . yes
C17 H17 O4 0.95 2.32 2.915(8) 121 . yes
C21 H21 O4 0.95 2.55 3.384(7) 147 1_655 yes
C25 H25 O3 0.95 2.27 3.207(7) 170 1_455 yes
C27 H27 O3 0.95 2.23 3.164(7) 170 1_455 yes
C28 H28 N8 0.95 2.56 3.468(9) 160 1_455 y
C29 H29 Cg3 0.95 2.92 3.697(7) 140 . y

loop_
_geom_torsion_atom_site_label_1
_geom_torsion_atom_site_label_2
_geom_torsion_atom_site_label_3
_geom_torsion_atom_site_label_4
_geom_torsion
_geom_torsion_site_symmetry_1
_geom_torsion_site_symmetry_2
_geom_torsion_site_symmetry_3
_geom_torsion_site_symmetry_4
_geom_torsion_publ_flag
C9 N1 N2 C7 -5.7(6) . . . . ?
C1 N1 N2 C7 -178.7(5) . . . . ?
C9 N1 C1 C6 -167.4(5) . . . . ?
N2 N1 C1 C6 3.9(8) . . . . ?
C9 N1 C1 C2 13.3(9) . . . . ?
N2 N1 C1 C2 -175.4(5) . . . . ?
C6 C1 C2 C3 0.1(8) . . . . ?
N1 C1 C2 C3 179.5(5) . . . . ?
C1 C2 C3 C4 -1.6(9) . . . . ?
C2 C3 C4 C5 2.4(9) . . . . ?
C3 C4 C5 C6 -1.5(9) . . . . ?
C4 C5 C6 C1 0.0(9) . . . . ?
C2 C1 C6 C5 0.7(9) . . . . ?
N1 C1 C6 C5 -178.7(5) . . . . ?
N1 N2 C7 O1 -175.1(5) . . . . ?
N1 N2 C7 C8 5.7(6) . . . . ?
O1 C7 C8 C10 -2.6(10) . . . . ?
N2 C7 C8 C10 176.5(5) . . . . ?
O1 C7 C8 C9 177.2(6) . . . . ?
N2 C7 C8 C9 -3.7(6) . . . . ?
N2 N1 C9 O2 -175.4(5) . . . . ?
C1 N1 C9 O2 -3.4(10) . . . . ?
N2 N1 C9 C8 3.3(6) . . . . ?
C1 N1 C9 C8 175.2(5) . . . . ?
C10 C8 C9 O2 -1.5(11) . . . . ?
C7 C8 C9 O2 178.7(6) . . . . ?
C10 C8 C9 N1 180.0(6) . . . . ?
C7 C8 C9 N1 0.2(6) . . . . ?
C11 N3 C10 C8 -177.2(5) . . . . ?
C9 C8 C10 N3 -179.6(5) . . . . ?
C7 C8 C10 N3 0.1(9) . . . . ?
C15 N4 C11 C12 -0.3(9) . . . . ?
C15 N4 C11 N3 -179.0(5) . . . . ?
C10 N3 C11 N4 -179.8(5) . . . . ?
C10 N3 C11 C12 1.4(9) . . . . ?
N4 C11 C12 C13 0.8(9) . . . . ?
N3 C11 C12 C13 179.4(5) . . . . ?
C11 C12 C13 C14 -0.9(9) . . . . ?
C12 C13 C14 C15 0.5(10) . . . . ?
C11 N4 C15 C14 -0.2(9) . . . . ?
C13 C14 C15 N4 0.1(10) . . . . ?
C24 N5 N6 C22 -5.7(7) . . . . ?
C16 N5 N6 C22 179.7(5) . . . . ?
C24 N5 C16 C21 -161.3(6) . . . . ?
N6 N5 C16 C21 12.1(8) . . . . ?
C24 N5 C16 C17 18.0(10) . . . . ?
N6 N5 C16 C17 -168.6(5) . . . . ?
C21 C16 C17 C18 -0.5(10) . . . . ?
N5 C16 C17 C18 -179.8(6) . . . . ?
C16 C17 C18 C19 -0.4(10) . . . . ?
C17 C18 C19 C20 0.8(10) . . . . ?
C18 C19 C20 C21 -0.3(9) . . . . ?
C19 C20 C21 C16 -0.5(9) . . . . ?
C17 C16 C21 C20 0.9(9) . . . . ?
N5 C16 C21 C20 -179.7(5) . . . . ?
N5 N6 C22 O3 -175.3(6) . . . . ?
N5 N6 C22 C23 5.2(6) . . . . ?
O3 C22 C23 C25 0.3(11) . . . . ?
N6 C22 C23 C25 179.8(6) . . . . ?
O3 C22 C23 C24 177.6(6) . . . . ?
N6 C22 C23 C24 -2.9(7) . . . . ?
N6 N5 C24 O4 -174.8(6) . . . . ?
C16 N5 C24 O4 -0.9(10) . . . . ?
N6 N5 C24 C23 3.6(6) . . . . ?
C16 N5 C24 C23 177.6(6) . . . . ?
C25 C23 C24 O4 -4.9(11) . . . . ?
C22 C23 C24 O4 177.8(6) . . . . ?
C25 C23 C24 N5 176.8(6) . . . . ?
C22 C23 C24 N5 -0.5(7) . . . . ?
C26 N7 C25 C23 -179.9(5) . . . . ?
C22 C23 C25 N7 -2.1(10) . . . . ?
C24 C23 C25 N7 -178.9(5) . . . . ?
C30 N8 C26 C27 0.0(9) . . . . ?
C30 N8 C26 N7 178.3(5) . . . . ?
C25 N7 C26 N8 -179.8(6) . . . . ?
C25 N7 C26 C27 -1.5(9) . . . . ?
N8 C26 C27 C28 0.0(9) . . . . ?
N7 C26 C27 C28 -178.1(6) . . . . ?
C26 C27 C28 C29 0.4(9) . . . . ?
C27 C28 C29 C30 -0.8(9) . . . . ?
C26 N8 C30 C29 -0.4(9) . . . . ?
C28 C29 C30 N8 0.8(10) . . . . ?
